data_7711631
loop_
_publ_author_name
'Velazquez-Garcia, Jose de Jesus'
'Basuroy, Krishnayan'
'Storozhuk, Darina'
'Wong, Joanne'
'Demeshko, Serhiy'
'Meyer, Franc'
'Henning, Robert'
'Techert, Simone'

_publ_section_title
;
 Short- <i>vs</i>. long-range elastic distortion: structural dynamics of a
 [2 \\times 2] tetrairon(II) spin crossover grid complex observed by
 time-resolved X-Ray crystallography.
;
_journal_name_full 'Dalton transactions (Cambridge, England : 2003)'
_journal_paper_doi 10.1039/d2dt02638d
_journal_year 2022
_chemical_formula_moiety 'C96 H68 Fe4 N24, 4(B F4), 2(C2 H3 N)'
_chemical_formula_sum 'C100 H74 B4 F16 Fe4 N26'
_chemical_formula_weight 2210.49
_space_group_crystal_system monoclinic
_space_group_IT_number 15
_space_group_name_Hall '-C 2yc'
_space_group_name_H-M_alt 'C 1 2/c 1'
_atom_sites_solution_hydrogens geom
_atom_sites_solution_primary direct
_audit_creation_date 2022-08-04
_audit_creation_method
;
Olex2 1.2
(compiled 2015.01.26 svn.r3151 for OlexSys, GUI svn.r4998)
;
_audit_update_record
;
2022-08-06 deposited with the CCDC.	2022-10-04 downloaded from the CCDC.
;
_cell_angle_alpha 90
_cell_angle_beta 121.33(3)
_cell_angle_gamma 90
_cell_formula_units_Z 4
_cell_length_a 30.967(6)
_cell_length_b 12.821(3)
_cell_length_c 27.261(5)
_cell_measurement_reflns_used 2916
_cell_measurement_temperature 100.00
_cell_measurement_theta_max 25.452
_cell_measurement_theta_min 1.791
_cell_volume 9245(4)
_computing_molecular_graphics 'Olex2 (Dolomanov et al., 2009)'
_computing_publication_material 'Olex2 (Dolomanov et al., 2009)'
_computing_structure_refinement 'ShelXL (Sheldrick, 2008)'
_diffrn_ambient_temperature 100.00
_diffrn_measured_fraction_theta_full 0.836
_diffrn_measured_fraction_theta_max 0.836
_diffrn_measurement_device_type 'Standard Huber 515.2 kappa model (APS 14 ID Beamline)'
_diffrn_measurement_method '\f scan'
_diffrn_radiation_type Synchrotron
_diffrn_radiation_wavelength 0.82656
_diffrn_reflns_av_R_equivalents 0.054
_diffrn_reflns_av_unetI/netI 0.0418
_diffrn_reflns_Laue_measured_fraction_full 0.836
_diffrn_reflns_Laue_measured_fraction_max 0.836
_diffrn_reflns_number 4554
_diffrn_reflns_point_group_measured_fraction_full 0.836
_diffrn_reflns_point_group_measured_fraction_max 0.836
_diffrn_reflns_theta_full 25.451
_diffrn_reflns_theta_max 25.451
_diffrn_reflns_theta_min 1.791
_diffrn_source 'undulator radiation'
_exptl_absorpt_coefficient_mu 1.076
_exptl_absorpt_correction_type none
_exptl_absorpt_process_details 'Wavelength normalisation made by Precognition software'
_exptl_crystal_colour black
_exptl_crystal_density_diffrn 1.588
_exptl_crystal_density_method 'not measured'
_exptl_crystal_description block
_exptl_crystal_F_000 4496
_exptl_crystal_size_max 0.5
_exptl_crystal_size_mid 0.49
_exptl_crystal_size_min 0.29
_refine_diff_density_max 0.478
_refine_diff_density_min -0.456
_refine_diff_density_rms 0.081
_refine_ls_extinction_method none
_refine_ls_goodness_of_fit_ref 1.273
_refine_ls_hydrogen_treatment constr
_refine_ls_matrix_type full
_refine_ls_number_parameters 725
_refine_ls_number_reflns 4554
_refine_ls_number_restraints 463
_refine_ls_restrained_S_all 1.229
_refine_ls_R_factor_all 0.1187
_refine_ls_R_factor_gt 0.0997
_refine_ls_shift/su_max 0.000
_refine_ls_shift/su_mean 0.000
_refine_ls_structure_factor_coef Fsqd
_refine_ls_weighting_details 'w=1/[\s^2^(Fo^2^)+(0.1009P)^2^+66.3519P] where P=(Fo^2^+2Fc^2^)/3'
_refine_ls_weighting_scheme calc
_refine_ls_wR_factor_gt 0.2222
_refine_ls_wR_factor_ref 0.2328
_reflns_Friedel_coverage 0.000
_reflns_number_gt 4227
_reflns_number_total 4554
_reflns_threshold_expression 'I > 2\s(I)'
_cod_data_source_file d2dt02638d2.cif
_cod_data_source_block fe4_600ps
_cod_database_code 7711631
_shelx_space_group_comment
;
The symmetry employed for this shelxl refinement is uniquely defined
by the following loop, which should always be used as a source of
symmetry information in preference to the above space-group names.
They are only intended as comments.
;
_shelx_estimated_absorpt_t_max 0.817
_shelx_estimated_absorpt_t_min 0.713
_exptl_absorpt_special_details
'Wavelength normalisation process includes the overall absorption and the wavelength-dependent response of the detector'
_olex2_refinement_description
;
1. Fixed Uiso
 At 1.2 times of:
  All C(H) groups
 At 1.5 times of:
  All C(H,H,H) groups
2. Restrained distances
 F6-F7 \\sim F6-F8 \\sim F6-F5 \\sim F7-F8 \\sim F7-F5 \\sim F8-F5
 with sigma of 0.04
 B2-F6 \\sim B2-F7 \\sim B2-F8 \\sim B2-F5
 with sigma of 0.02
 F12-F9 \\sim F12-F10 \\sim F12-F11 \\sim F9-F11 \\sim F10-F11
 with sigma of 0.04
 B3-F12 \\sim B3-F9 \\sim B3-F10 \\sim B3-F11
 with sigma of 0.02
3. Uiso/Uaniso restraints and constraints
F6 \\sim B2 \\sim F7 \\sim F8 \\sim F5: within 1.7A with sigma of 0.01 and
sigma for terminal atoms of 0.01
C50 \\sim C49 \\sim N13: within 1.7A with sigma of 0.01 and sigma for terminal
atoms of 0.01
F10 \\sim B3 \\sim F12 \\sim F9 \\sim F11: within 2A with sigma of 0.01 and
sigma for terminal atoms of 0.02
4. Rigid body (RIGU) restrains
 C46, C47, C48, N12, C44, C45
 with sigma for 1-2 distances of 0.01 and sigma for 1-3 distances of 0.01
 C43, C42, C41, C40, C39, N11
 with sigma for 1-2 distances of 0.01 and sigma for 1-3 distances of 0.01
 C38, C36, C35, N9, N10, C37
 with sigma for 1-2 distances of 0.01 and sigma for 1-3 distances of 0.01
 C34, N8, C30, C31, C32, C33
 with sigma for 1-2 distances of 0.01 and sigma for 1-3 distances of 0.01
 N7, C29, C28, C27, C26, C25
 with sigma for 1-2 distances of 0.01 and sigma for 1-3 distances of 0.01
 N1, C1, C2, C3, C4, C5
 with sigma for 1-2 distances of 0.01 and sigma for 1-3 distances of 0.01
 N2, C6, C7, C8, C9, C10
 with sigma for 1-2 distances of 0.01 and sigma for 1-3 distances of 0.01
 C11, C12, C13, C14, N4, N3
 with sigma for 1-2 distances of 0.01 and sigma for 1-3 distances of 0.01
 N5, C15, C16, C17, C18, C19
 with sigma for 1-2 distances of 0.01 and sigma for 1-3 distances of 0.01
 C20, C21, C22, C23, C24, N6
 with sigma for 1-2 distances of 0.01 and sigma for 1-3 distances of 0.01
5. Others
 Sof(B3)=Sof(F12)=Sof(F9)=Sof(F10)=Sof(F11)=1-FVAR(1)
 Sof(F6)=Sof(F7)=Sof(F8)=Sof(F5)=Sof(B2)=FVAR(1)
6.a Aromatic/amide H refined with riding coordinates:
 C1(H1), C9(H9), C7(H7), C33(H33), C25(H25), C28(H28), C32(H32), C31(H31),
 C18(H18), C16(H16), C48(H48), C24(H24), C4(H4), C2(H2), C8(H8), C3(H3),
 C26(H26), C27(H27), C23(H23), C47(H47), C42(H42), C22(H22), C17(H17), C40(H40),
  C21(H21), C45(H45), C46(H46), C41(H41)
6.b Idealised Me refined as rotating group:
 C13(H13A,H13B,H13C), C37(H37A,H37B,H37C), C50(H50A,H50B,H50C)
;
_shelx_shelxl_version_number 2018/3
_olex2_submission_special_instructions 'No special instructions were received'

loop_
_space_group_symop_operation_xyz
'x, y, z'
'-x, y, -z+1/2'
'x+1/2, y+1/2, z'
'-x+1/2, y+1/2, -z+1/2'
'-x, -y, -z'
'x, -y, z-1/2'
'-x+1/2, -y+1/2, -z'
'x+1/2, -y+1/2, z-1/2'

loop_
_atom_site_label
_atom_site_type_symbol
_atom_site_fract_x
_atom_site_fract_y
_atom_site_fract_z
_atom_site_U_iso_or_equiv
_atom_site_adp_type
_atom_site_occupancy
_atom_site_site_symmetry_order
_atom_site_calc_flag
_atom_site_refinement_flags_posn
_atom_site_refinement_flags_adp
_atom_site_refinement_flags_occupancy
_atom_site_disorder_assembly
_atom_site_disorder_group
Fe0A Fe 0.46884(5) 0.42488(10) 0.83372(6) 0.0539(5) Uani 1 1 d . . . . .
Fe0B Fe 0.37795(5) 0.43091(11) 0.64321(6) 0.0590(5) Uani 1 1 d . . . . .
N3 N 0.4502(3) 0.3270(5) 0.7683(3) 0.0528(19) Uani 1 1 d . U . . .
N7 N 0.4103(3) 0.3663(6) 0.8356(3) 0.0539(19) Uani 1 1 d . U . . .
N11 N 0.6504(3) 0.5811(7) 0.8581(4) 0.063(2) Uani 1 1 d . U . . .
N9 N 0.5117(3) 0.5254(6) 0.8214(3) 0.0526(19) Uani 1 1 d . U . . .
N5 N 0.3595(3) 0.2827(7) 0.6014(4) 0.061(2) Uani 1 1 d . U . . .
N2 N 0.5118(3) 0.3111(6) 0.8742(4) 0.056(2) Uani 1 1 d . U . . .
N1 N 0.5041(3) 0.4842(6) 0.9131(3) 0.060(2) Uani 1 1 d . U . . .
N8 N 0.4224(3) 0.5369(6) 0.7997(3) 0.055(2) Uani 1 1 d . U . . .
N10 N 0.5616(3) 0.5326(6) 0.8404(3) 0.055(2) Uani 1 1 d . U . . .
N4 N 0.4154(3) 0.3242(6) 0.7121(4) 0.058(2) Uani 1 1 d . U . . .
N6 N 0.3380(3) 0.4579(7) 0.5438(4) 0.071(2) Uani 1 1 d . U . . .
C11 C 0.4670(4) 0.2279(8) 0.7873(4) 0.058(2) Uani 1 1 d . U . . .
N12 N 0.6949(3) 0.4112(7) 0.8552(4) 0.063(2) Uani 1 1 d . U . . .
F1 F 0.3513(3) -0.0021(8) 0.7881(4) 0.133(3) Uani 1 1 d . . . . .
C35 C 0.4919(4) 0.6237(7) 0.8100(4) 0.055(2) Uani 1 1 d . U . . .
F2 F 0.3186(3) 0.0786(8) 0.7039(4) 0.136(3) Uani 1 1 d . . . . .
F4 F 0.2739(3) 0.0683(7) 0.7452(4) 0.130(3) Uani 1 1 d . . . . .
C15 C 0.3731(4) 0.1986(8) 0.6359(5) 0.065(3) Uani 1 1 d . U . . .
C14 C 0.4083(4) 0.2213(7) 0.6961(5) 0.059(3) Uani 1 1 d . U . . .
C34 C 0.4394(4) 0.6306(7) 0.7919(4) 0.058(2) Uani 1 1 d . U . . .
C29 C 0.3675(4) 0.4265(8) 0.8101(4) 0.060(3) Uani 1 1 d . U . . .
C12 C 0.4391(4) 0.1569(7) 0.7423(5) 0.062(3) Uani 1 1 d . U . . .
C1 C 0.4984(4) 0.5790(8) 0.9293(5) 0.070(3) Uani 1 1 d . U . . .
H1 H 0.471572 0.620224 0.902876 0.085 Uiso 1 1 calc R . . . .
C10 C 0.5047(4) 0.2192(8) 0.8471(5) 0.063(3) Uani 1 1 d . U . . .
C5 C 0.5414(4) 0.4220(9) 0.9529(5) 0.067(3) Uani 1 1 d . U . . .
F3 F 0.2873(3) -0.0752(6) 0.7099(4) 0.136(3) Uani 1 1 d . . . . .
C38 C 0.5720(4) 0.6370(8) 0.8416(4) 0.062(3) Uani 1 1 d . U . . .
C39 C 0.6234(4) 0.6636(8) 0.8590(5) 0.073(3) Uani 1 1 d . U . . .
C19 C 0.3283(4) 0.2733(9) 0.5437(5) 0.069(3) Uani 1 1 d . U . . .
C36 C 0.5298(4) 0.6968(7) 0.8241(4) 0.060(3) Uani 1 1 d . U . . .
C6 C 0.5428(4) 0.3192(8) 0.9318(4) 0.060(3) Uani 1 1 d . U . . .
C30 C 0.3757(4) 0.5275(8) 0.7915(4) 0.063(3) Uani 1 1 d . U . . .
C9 C 0.5316(4) 0.1300(9) 0.8792(5) 0.073(3) Uani 1 1 d . U . . .
H9 H 0.527568 0.066196 0.861057 0.088 Uiso 1 1 calc R . . . .
C7 C 0.5703(4) 0.2333(10) 0.9645(5) 0.077(3) Uani 1 1 d . U . . .
H7 H 0.592712 0.239843 1.003800 0.093 Uiso 1 1 calc R . . . .
C33 C 0.4063(4) 0.7157(8) 0.7720(5) 0.074(3) Uani 1 1 d . U . . .
H33 H 0.416605 0.779639 0.765452 0.089 Uiso 1 1 calc R . . . .
C43 C 0.6991(4) 0.5937(8) 0.8732(5) 0.071(3) Uani 1 1 d . U . . .
C25 C 0.4068(4) 0.2728(9) 0.8560(5) 0.068(3) Uani 1 1 d . U . . .
H25 H 0.435367 0.230613 0.873811 0.082 Uiso 1 1 calc R . . . .
C28 C 0.3232(4) 0.3922(9) 0.8050(5) 0.074(3) Uani 1 1 d . U . . .
H28 H 0.294562 0.434378 0.787236 0.089 Uiso 1 1 calc R . . . .
C44 C 0.7233(4) 0.4978(9) 0.8665(4) 0.069(3) Uani 1 1 d . U . . .
C32 C 0.3583(4) 0.7036(8) 0.7621(5) 0.072(3) Uani 1 1 d . U . . .
H32 H 0.336462 0.760469 0.748778 0.086 Uiso 1 1 calc R . . . .
C31 C 0.3413(4) 0.6112(9) 0.7711(5) 0.073(3) Uani 1 1 d . U . . .
H31 H 0.308730 0.604130 0.764167 0.088 Uiso 1 1 calc R . . . .
C18 C 0.3080(4) 0.1765(10) 0.5188(5) 0.080(3) Uani 1 1 d . U . . .
H18 H 0.286902 0.169641 0.479246 0.096 Uiso 1 1 calc R . . . .
C16 C 0.3527(4) 0.0988(8) 0.6122(5) 0.076(3) Uani 1 1 d . U . . .
H16 H 0.361199 0.039961 0.635441 0.091 Uiso 1 1 calc R . . . .
C48 C 0.7106(4) 0.3246(9) 0.8420(5) 0.071(3) Uani 1 1 d . U . . .
H48 H 0.691590 0.263932 0.833961 0.085 Uiso 1 1 calc R . . . .
C24 C 0.3332(5) 0.5485(9) 0.5157(5) 0.079(3) Uani 1 1 d . U . . .
H24 H 0.346463 0.608912 0.537277 0.095 Uiso 1 1 calc R . . . .
C4 C 0.5736(4) 0.4575(10) 1.0091(5) 0.076(3) Uani 1 1 d . U . . .
H4 H 0.598317 0.413896 1.036617 0.091 Uiso 1 1 calc R . . . .
C2 C 0.5308(4) 0.6185(10) 0.9837(5) 0.078(3) Uani 1 1 d . U . . .
H2 H 0.526924 0.686239 0.993092 0.094 Uiso 1 1 calc R . . . .
C8 C 0.5638(4) 0.1396(9) 0.9380(5) 0.078(3) Uani 1 1 d . U . . .
H8 H 0.581276 0.081378 0.959582 0.094 Uiso 1 1 calc R . . . .
C20 C 0.3183(4) 0.3699(9) 0.5109(5) 0.071(3) Uani 1 1 d . U . . .
C3 C 0.5682(5) 0.5567(10) 1.0230(5) 0.083(3) Uani 1 1 d . U . . .
H3 H 0.590348 0.582024 1.059758 0.100 Uiso 1 1 calc R . . . .
C26 C 0.3620(4) 0.2358(9) 0.8516(5) 0.078(3) Uani 1 1 d . U . . .
H26 H 0.360862 0.170816 0.866038 0.094 Uiso 1 1 calc R . . . .
C13 C 0.4415(5) 0.0403(8) 0.7451(6) 0.088(4) Uani 1 1 d . U . . .
H13A H 0.471299 0.018885 0.780179 0.132 Uiso 1 1 calc GR . . . .
H13B H 0.442784 0.013615 0.712985 0.132 Uiso 1 1 calc GR . . . .
H13C H 0.412100 0.013615 0.744061 0.132 Uiso 1 1 calc GR . . . .
C37 C 0.5261(4) 0.8145(8) 0.8247(6) 0.086(4) Uani 1 1 d . U . . .
H37A H 0.491592 0.835463 0.799959 0.128 Uiso 1 1 calc GR . . . .
H37B H 0.546583 0.844876 0.811458 0.128 Uiso 1 1 calc GR . . . .
H37C H 0.537951 0.837727 0.863152 0.128 Uiso 1 1 calc GR . . . .
C27 C 0.3209(5) 0.2976(10) 0.8257(5) 0.081(3) Uani 1 1 d . U . . .
H27 H 0.290757 0.275338 0.822067 0.097 Uiso 1 1 calc R . . . .
C23 C 0.3099(5) 0.5559(11) 0.4575(5) 0.087(4) Uani 1 1 d . U . . .
H23 H 0.307978 0.619736 0.440267 0.104 Uiso 1 1 calc R . . . .
C47 C 0.7549(4) 0.3223(10) 0.8398(5) 0.079(3) Uani 1 1 d . U . . .
H47 H 0.764451 0.261974 0.829009 0.095 Uiso 1 1 calc R . . . .
C42 C 0.7234(5) 0.6902(10) 0.8923(6) 0.090(4) Uani 1 1 d . U . . .
H42 H 0.757178 0.697926 0.903690 0.108 Uiso 1 1 calc R . . . .
C22 C 0.2893(5) 0.4687(11) 0.4247(5) 0.091(4) Uani 1 1 d . U . . .
H22 H 0.272480 0.472474 0.384857 0.109 Uiso 1 1 calc R . . . .
C17 C 0.3201(4) 0.0925(10) 0.5542(6) 0.084(3) Uani 1 1 d . U . . .
H17 H 0.305678 0.028263 0.538196 0.101 Uiso 1 1 calc R . . . .
C40 C 0.6471(5) 0.7620(8) 0.8778(5) 0.083(3) Uani 1 1 d . U . . .
H40 H 0.628941 0.818643 0.879097 0.099 Uiso 1 1 calc R . . . .
C21 C 0.2939(4) 0.3756(11) 0.4516(5) 0.084(3) Uani 1 1 d . U . . .
H21 H 0.280468 0.315447 0.429797 0.101 Uiso 1 1 calc R . . . .
C45 C 0.7674(4) 0.4994(11) 0.8659(6) 0.090(4) Uani 1 1 d . U . . .
H45 H 0.785745 0.560918 0.873542 0.108 Uiso 1 1 calc R . . . .
C46 C 0.7838(5) 0.4108(11) 0.8540(6) 0.095(4) Uani 1 1 d . U . . .
H46 H 0.814455 0.409768 0.855484 0.114 Uiso 1 1 calc R . . . .
C41 C 0.6959(5) 0.7734(10) 0.8938(6) 0.099(4) Uani 1 1 d . U . . .
H41 H 0.711351 0.838209 0.906101 0.118 Uiso 1 1 calc R . . . .
B1 B 0.3093(5) 0.0163(12) 0.7363(7) 0.084(4) Uani 1 1 d . . . . .
C49 C 0.4289(8) -0.1436(19) 0.9061(8) 0.134(5) Uani 1 1 d . U . . .
N13 N 0.4083(6) -0.2249(14) 0.9023(6) 0.143(5) Uani 1 1 d . U . . .
C50 C 0.4500(7) -0.0452(15) 0.9121(8) 0.143(5) Uani 1 1 d . U . . .
H50A H 0.427859 -0.003380 0.879249 0.214 Uiso 1 1 calc GR . . . .
H50B H 0.482145 -0.051792 0.915047 0.214 Uiso 1 1 calc GR . . . .
H50C H 0.454547 -0.012569 0.946175 0.214 Uiso 1 1 calc GR . . . .
F6 F 0.9145(15) 0.612(3) 0.9841(15) 0.170(12) Uani 0.33(2) 1 d D U P A 1
F7 F 0.8456(15) 0.700(3) 0.9460(15) 0.170(13) Uani 0.33(2) 1 d D U P A 1
F8 F 0.8565(14) 0.582(3) 1.0076(16) 0.173(13) Uani 0.33(2) 1 d D U P A 1
F5 F 0.9024(14) 0.725(3) 1.0360(13) 0.174(13) Uani 0.33(2) 1 d D U P A 1
B2 B 0.8806(11) 0.653(2) 0.9946(12) 0.171(12) Uani 0.33(2) 1 d D U P A 1
B3 B 0.8863(7) 0.6301(12) 0.9992(7) 0.117(7) Uani 0.67(2) 1 d D U P A 2
F12 F 0.9355(6) 0.6503(14) 1.0221(10) 0.188(9) Uani 0.67(2) 1 d D U P A 2
F9 F 0.8585(7) 0.7149(13) 0.9759(8) 0.168(8) Uani 0.67(2) 1 d D U P A 2
F10 F 0.8749(6) 0.5504(11) 0.9626(6) 0.152(7) Uani 0.67(2) 1 d D U P A 2
F11 F 0.8846(8) 0.5952(12) 1.0443(7) 0.148(6) Uani 0.67(2) 1 d D U P A 2

loop_
_atom_site_aniso_label
_atom_site_aniso_U_11
_atom_site_aniso_U_22
_atom_site_aniso_U_33
_atom_site_aniso_U_23
_atom_site_aniso_U_13
_atom_site_aniso_U_12
Fe0A 0.0526(9) 0.0427(8) 0.0651(9) 0.0021(7) 0.0296(7) 0.0017(6)
Fe0B 0.0568(10) 0.0477(9) 0.0692(10) -0.0047(7) 0.0305(8) 0.0003(7)
N3 0.050(5) 0.040(4) 0.068(5) 0.000(4) 0.030(4) 0.001(4)
N7 0.052(5) 0.046(5) 0.065(5) 0.001(4) 0.032(4) 0.000(4)
N11 0.047(5) 0.067(6) 0.072(5) 0.000(4) 0.028(4) -0.012(4)
N9 0.050(5) 0.040(4) 0.062(5) 0.000(4) 0.026(4) -0.001(4)
N5 0.053(5) 0.058(5) 0.075(6) -0.010(4) 0.034(4) 0.001(4)
N2 0.051(5) 0.050(5) 0.071(5) 0.007(4) 0.034(4) 0.005(4)
N1 0.054(5) 0.054(5) 0.069(5) 0.002(4) 0.030(4) -0.001(4)
N8 0.045(5) 0.050(5) 0.061(5) -0.004(4) 0.021(4) 0.007(4)
N10 0.058(5) 0.043(5) 0.065(5) 0.002(4) 0.033(4) 0.001(4)
N4 0.054(5) 0.047(5) 0.074(5) -0.006(4) 0.034(4) -0.004(4)
N6 0.067(6) 0.065(6) 0.074(6) -0.005(5) 0.032(5) 0.006(4)
C11 0.053(6) 0.051(6) 0.076(7) 0.001(5) 0.038(6) -0.001(5)
N12 0.052(5) 0.064(6) 0.070(5) 0.012(4) 0.029(4) 0.000(4)
F1 0.093(6) 0.163(9) 0.106(6) 0.026(6) 0.027(5) 0.011(6)
C35 0.066(7) 0.036(5) 0.057(6) -0.004(4) 0.027(5) -0.004(5)
F2 0.122(7) 0.156(8) 0.137(7) 0.050(6) 0.073(6) 0.002(6)
F4 0.099(6) 0.113(7) 0.197(9) -0.014(6) 0.092(6) -0.011(5)
C15 0.059(7) 0.062(7) 0.081(7) -0.017(6) 0.042(6) -0.009(5)
C14 0.059(6) 0.042(6) 0.087(7) -0.005(5) 0.045(6) -0.001(5)
C34 0.059(7) 0.043(6) 0.069(6) -0.002(5) 0.031(5) 0.005(5)
C29 0.048(6) 0.061(6) 0.065(6) -0.010(5) 0.025(5) 0.004(5)
C12 0.065(7) 0.038(5) 0.098(8) 0.000(5) 0.053(6) -0.002(5)
C1 0.084(8) 0.056(7) 0.072(7) 0.002(5) 0.041(6) 0.001(6)
C10 0.065(7) 0.045(6) 0.089(8) 0.009(5) 0.047(6) 0.002(5)
C5 0.054(6) 0.078(8) 0.069(7) 0.007(6) 0.033(5) -0.006(5)
F3 0.120(7) 0.087(6) 0.171(8) -0.013(6) 0.055(6) 0.016(5)
C38 0.061(7) 0.052(6) 0.065(6) 0.003(5) 0.027(5) -0.006(5)
C39 0.075(8) 0.052(6) 0.087(8) 0.006(6) 0.038(7) -0.002(6)
C19 0.063(7) 0.069(7) 0.082(7) -0.014(6) 0.043(6) -0.010(5)
C36 0.067(7) 0.045(6) 0.059(6) -0.002(5) 0.027(5) -0.004(5)
C6 0.050(6) 0.066(7) 0.069(6) 0.022(5) 0.034(5) 0.009(5)
C30 0.053(6) 0.062(7) 0.060(6) 0.001(5) 0.021(5) 0.011(5)
C9 0.072(8) 0.060(7) 0.100(8) 0.011(6) 0.054(7) 0.010(6)
C7 0.063(7) 0.081(8) 0.086(8) 0.027(6) 0.037(6) 0.005(6)
C33 0.083(8) 0.052(6) 0.080(7) 0.004(5) 0.037(6) 0.008(6)
C43 0.070(7) 0.059(7) 0.083(7) 0.001(6) 0.038(6) -0.011(5)
C25 0.066(7) 0.066(7) 0.081(7) -0.004(6) 0.045(6) 0.002(5)
C28 0.062(7) 0.080(8) 0.086(8) -0.014(6) 0.043(6) 0.004(6)
C44 0.059(7) 0.070(7) 0.064(7) 0.008(5) 0.023(5) -0.009(6)
C32 0.071(7) 0.054(6) 0.086(8) -0.001(6) 0.038(6) 0.015(5)
C31 0.064(7) 0.077(8) 0.070(7) -0.003(6) 0.029(6) 0.006(6)
C18 0.074(8) 0.085(8) 0.076(7) -0.023(6) 0.036(7) -0.017(6)
C16 0.076(8) 0.052(6) 0.099(8) -0.015(6) 0.046(7) -0.012(5)
C48 0.067(7) 0.068(7) 0.074(7) 0.014(6) 0.034(6) 0.001(6)
C24 0.086(8) 0.063(7) 0.079(7) -0.008(6) 0.036(7) 0.010(6)
C4 0.067(8) 0.092(8) 0.067(7) 0.010(6) 0.034(6) -0.007(6)
C2 0.080(8) 0.080(8) 0.077(7) -0.008(6) 0.042(7) -0.009(6)
C8 0.073(8) 0.063(7) 0.096(8) 0.030(6) 0.042(7) 0.005(6)
C20 0.062(7) 0.075(8) 0.083(7) -0.019(6) 0.042(6) -0.006(6)
C3 0.067(8) 0.095(9) 0.075(7) -0.015(7) 0.029(6) -0.018(7)
C26 0.073(8) 0.072(8) 0.106(9) -0.001(7) 0.058(7) -0.004(6)
C13 0.086(9) 0.048(6) 0.143(12) -0.006(7) 0.068(9) 0.005(6)
C37 0.073(8) 0.051(6) 0.112(9) 0.006(6) 0.033(7) 0.000(6)
C27 0.071(8) 0.076(8) 0.102(9) 0.002(7) 0.050(7) -0.004(6)
C23 0.083(9) 0.092(9) 0.077(8) 0.000(7) 0.036(7) 0.011(7)
C47 0.064(8) 0.087(8) 0.081(8) 0.022(7) 0.033(6) 0.022(6)
C42 0.063(8) 0.087(9) 0.117(10) -0.018(8) 0.045(8) -0.024(6)
C22 0.074(8) 0.110(10) 0.066(7) 0.002(7) 0.021(6) 0.006(7)
C17 0.072(8) 0.073(8) 0.097(8) -0.031(7) 0.036(7) -0.022(6)
C40 0.078(8) 0.049(6) 0.118(10) -0.009(6) 0.049(7) -0.022(6)
C21 0.075(8) 0.093(9) 0.065(7) -0.019(6) 0.022(6) -0.011(7)
C45 0.054(7) 0.092(9) 0.115(10) 0.016(8) 0.038(7) -0.008(6)
C46 0.077(9) 0.094(10) 0.121(11) 0.022(8) 0.058(8) 0.008(7)
C41 0.088(9) 0.063(8) 0.141(12) -0.018(8) 0.057(9) -0.027(7)
B1 0.059(9) 0.079(10) 0.097(11) 0.007(9) 0.029(9) -0.014(8)
C49 0.139(11) 0.149(13) 0.128(8) 0.022(11) 0.081(8) 0.029(10)
N13 0.161(12) 0.152(12) 0.122(8) 0.017(10) 0.077(8) 0.036(10)
C50 0.134(12) 0.151(13) 0.144(10) 0.033(11) 0.072(9) 0.014(10)
F6 0.16(2) 0.19(2) 0.138(19) -0.017(16) 0.058(16) -0.008(16)
F7 0.15(2) 0.19(2) 0.138(19) 0.002(16) 0.055(16) -0.019(16)
F8 0.16(2) 0.19(2) 0.141(19) 0.008(16) 0.062(16) -0.026(16)
F5 0.17(2) 0.19(2) 0.141(19) -0.015(15) 0.059(16) -0.021(16)
B2 0.16(2) 0.19(2) 0.139(18) -0.005(14) 0.059(15) -0.019(14)
B3 0.130(12) 0.083(10) 0.163(13) 0.027(10) 0.094(10) -0.004(10)
F12 0.110(12) 0.128(12) 0.255(18) 0.008(13) 0.044(12) -0.005(9)
F9 0.149(13) 0.102(10) 0.209(17) 0.048(11) 0.062(13) 0.054(9)
F10 0.165(13) 0.103(10) 0.128(11) -0.018(8) 0.034(10) 0.017(9)
F11 0.224(16) 0.110(11) 0.130(11) -0.008(9) 0.106(11) -0.003(10)

loop_
_atom_type_symbol
_atom_type_description
_atom_type_scat_dispersion_real
_atom_type_scat_dispersion_imag
_atom_type_scat_source
C C 0.0050 0.0020 'International Tables Vol C Tables 4.2.6.8 and 6.1.1.4'
H H 0.0000 0.0000 'International Tables Vol C Tables 4.2.6.8 and 6.1.1.4'
B B 0.0020 0.0010 'International Tables Vol C Tables 4.2.6.8 and 6.1.1.4'
F F 0.0250 0.0140 'International Tables Vol C Tables 4.2.6.8 and 6.1.1.4'
Fe Fe 0.3670 1.1190 'International Tables Vol C Tables 4.2.6.8 and 6.1.1.4'
N N 0.0090 0.0050 'International Tables Vol C Tables 4.2.6.8 and 6.1.1.4'

loop_
_geom_angle_atom_site_label_1
_geom_angle_atom_site_label_2
_geom_angle_atom_site_label_3
_geom_angle
_geom_angle_site_symmetry_1
_geom_angle_site_symmetry_3
_geom_angle_publ_flag
N7 Fe0A N3 86.7(3) . . ?
N7 Fe0A N9 160.4(3) . . ?
N7 Fe0A N1 96.1(3) . . ?
N9 Fe0A N3 99.4(3) . . ?
N2 Fe0A N3 80.0(3) . . ?
N2 Fe0A N7 93.8(3) . . ?
N2 Fe0A N9 105.6(3) . . ?
N2 Fe0A N1 80.8(3) . . ?
N2 Fe0A N8 172.4(3) . . ?
N1 Fe0A N3 160.7(3) . . ?
N1 Fe0A N9 84.3(3) . . ?
N8 Fe0A N3 104.1(3) . . ?
N8 Fe0A N7 80.2(3) . . ?
N8 Fe0A N9 80.3(3) . . ?
N8 Fe0A N1 95.1(3) . . ?
N11 Fe0B N5 144.1(3) 2_656 . ?
N11 Fe0B N10 76.0(3) 2_656 2_656 ?
N11 Fe0B N4 129.6(3) 2_656 . ?
N11 Fe0B N6 83.1(3) 2_656 . ?
N11 Fe0B N12 72.3(3) 2_656 2_656 ?
N5 Fe0B N6 71.4(3) . . ?
N5 Fe0B N12 85.3(3) . 2_656 ?
N10 Fe0B N5 128.2(3) 2_656 . ?
N10 Fe0B N6 91.7(3) 2_656 . ?
N10 Fe0B N12 146.1(3) 2_656 2_656 ?
N4 Fe0B N5 76.7(3) . . ?
N4 Fe0B N10 101.1(3) . 2_656 ?
N4 Fe0B N6 146.8(3) . . ?
N4 Fe0B N12 90.2(3) . 2_656 ?
N12 Fe0B N6 96.0(3) 2_656 . ?
N4 N3 Fe0A 136.3(6) . . ?
N4 N3 C11 109.2(8) . . ?
C11 N3 Fe0A 111.6(6) . . ?
C29 N7 Fe0A 115.3(6) . . ?
C25 N7 Fe0A 128.0(7) . . ?
C25 N7 C29 116.6(8) . . ?
C39 N11 Fe0B 117.2(7) . 2_656 ?
C43 N11 Fe0B 120.2(7) . 2_656 ?
C43 N11 C39 120.2(9) . . ?
N10 N9 Fe0A 134.8(6) . . ?
N10 N9 C35 108.2(7) . . ?
C35 N9 Fe0A 111.9(6) . . ?
C15 N5 Fe0B 116.0(7) . . ?
C15 N5 C19 121.0(9) . . ?
C19 N5 Fe0B 122.0(7) . . ?
C10 N2 Fe0A 119.3(7) . . ?
C10 N2 C6 121.2(9) . . ?
C6 N2 Fe0A 118.5(7) . . ?
C1 N1 Fe0A 127.7(7) . . ?
C1 N1 C5 118.4(9) . . ?
C5 N1 Fe0A 113.5(7) . . ?
C34 N8 Fe0A 118.9(6) . . ?
C30 N8 Fe0A 119.2(7) . . ?
C30 N8 C34 121.2(8) . . ?
N9 N10 Fe0B 138.0(6) . 2_656 ?
N9 N10 C38 106.5(7) . . ?
C38 N10 Fe0B 114.8(7) . 2_656 ?
N3 N4 Fe0B 137.9(6) . . ?
N3 N4 C14 106.9(8) . . ?
C14 N4 Fe0B 114.6(7) . . ?
C24 N6 Fe0B 128.1(8) . . ?
C24 N6 C20 116.9(10) . . ?
C20 N6 Fe0B 114.9(8) . . ?
N3 C11 C12 109.3(9) . . ?
N3 C11 C10 115.3(9) . . ?
C12 C11 C10 135.2(9) . . ?
C44 N12 Fe0B 115.9(7) . 2_656 ?
C48 N12 Fe0B 126.7(7) . 2_656 ?
C48 N12 C44 117.3(10) . . ?
N9 C35 C34 115.5(8) . . ?
N9 C35 C36 110.2(9) . . ?
C36 C35 C34 134.0(9) . . ?
N5 C15 C14 114.1(9) . . ?
N5 C15 C16 119.8(10) . . ?
C16 C15 C14 126.0(11) . . ?
N4 C14 C15 117.0(9) . . ?
N4 C14 C12 111.3(9) . . ?
C12 C14 C15 131.6(9) . . ?
N8 C34 C35 110.5(8) . . ?
N8 C34 C33 118.6(10) . . ?
C33 C34 C35 130.7(10) . . ?
N7 C29 C30 112.4(9) . . ?
N7 C29 C28 121.3(10) . . ?
C28 C29 C30 126.3(10) . . ?
C11 C12 C13 127.6(11) . . ?
C14 C12 C11 103.1(8) . . ?
C14 C12 C13 129.3(11) . . ?
N1 C1 H1 118.7 . . ?
N1 C1 C2 122.7(11) . . ?
C2 C1 H1 118.7 . . ?
N2 C10 C11 111.0(9) . . ?
N2 C10 C9 119.4(10) . . ?
C9 C10 C11 129.5(10) . . ?
N1 C5 C6 114.0(9) . . ?
N1 C5 C4 120.5(11) . . ?
C4 C5 C6 125.4(10) . . ?
N10 C38 C39 116.4(9) . . ?
C36 C38 N10 111.4(9) . . ?
C36 C38 C39 132.2(10) . . ?
N11 C39 C38 113.1(9) . . ?
N11 C39 C40 119.6(11) . . ?
C40 C39 C38 127.2(11) . . ?
N5 C19 C18 120.8(11) . . ?
N5 C19 C20 115.4(10) . . ?
C18 C19 C20 123.8(11) . . ?
C35 C36 C37 128.2(10) . . ?
C38 C36 C35 103.6(9) . . ?
C38 C36 C37 128.0(9) . . ?
N2 C6 C5 112.4(9) . . ?
N2 C6 C7 120.7(11) . . ?
C7 C6 C5 126.9(11) . . ?
N8 C30 C29 112.8(8) . . ?
N8 C30 C31 121.5(10) . . ?
C31 C30 C29 125.5(10) . . ?
C10 C9 H9 120.6 . . ?
C8 C9 C10 118.8(11) . . ?
C8 C9 H9 120.6 . . ?
C6 C7 H7 120.5 . . ?
C8 C7 C6 119.0(11) . . ?
C8 C7 H7 120.5 . . ?
C34 C33 H33 120.4 . . ?
C32 C33 C34 119.2(11) . . ?
C32 C33 H33 120.4 . . ?
N11 C43 C44 114.6(9) . . ?
N11 C43 C42 121.2(11) . . ?
C42 C43 C44 124.2(11) . . ?
N7 C25 H25 118.4 . . ?
N7 C25 C26 123.3(10) . . ?
C26 C25 H25 118.4 . . ?
C29 C28 H28 119.7 . . ?
C27 C28 C29 120.6(11) . . ?
C27 C28 H28 119.7 . . ?
N12 C44 C43 113.1(10) . . ?
N12 C44 C45 123.0(11) . . ?
C45 C44 C43 123.6(11) . . ?
C33 C32 H32 118.7 . . ?
C31 C32 C33 122.6(10) . . ?
C31 C32 H32 118.7 . . ?
C30 C31 H31 121.7 . . ?
C32 C31 C30 116.7(11) . . ?
C32 C31 H31 121.7 . . ?
C19 C18 H18 121.0 . . ?
C17 C18 C19 118.0(11) . . ?
C17 C18 H18 121.0 . . ?
C15 C16 H16 121.2 . . ?
C17 C16 C15 117.7(11) . . ?
C17 C16 H16 121.2 . . ?
N12 C48 H48 119.0 . . ?
N12 C48 C47 122.0(11) . . ?
C47 C48 H48 119.0 . . ?
N6 C24 H24 118.2 . . ?
N6 C24 C23 123.7(12) . . ?
C23 C24 H24 118.2 . . ?
C5 C4 H4 120.4 . . ?
C3 C4 C5 119.2(12) . . ?
C3 C4 H4 120.4 . . ?
C1 C2 H2 120.7 . . ?
C3 C2 C1 118.7(12) . . ?
C3 C2 H2 120.7 . . ?
C9 C8 H8 119.6 . . ?
C7 C8 C9 120.7(11) . . ?
C7 C8 H8 119.6 . . ?
N6 C20 C19 114.6(10) . . ?
N6 C20 C21 120.5(12) . . ?
C21 C20 C19 124.8(11) . . ?
C4 C3 H3 119.8 . . ?
C2 C3 C4 120.4(12) . . ?
C2 C3 H3 119.8 . . ?
C25 C26 H26 121.1 . . ?
C27 C26 C25 117.8(11) . . ?
C27 C26 H26 121.1 . . ?
C12 C13 H13A 109.5 . . ?
C12 C13 H13B 109.5 . . ?
C12 C13 H13C 109.5 . . ?
H13A C13 H13B 109.5 . . ?
H13A C13 H13C 109.5 . . ?
H13B C13 H13C 109.5 . . ?
C36 C37 H37A 109.5 . . ?
C36 C37 H37B 109.5 . . ?
C36 C37 H37C 109.5 . . ?
H37A C37 H37B 109.5 . . ?
H37A C37 H37C 109.5 . . ?
H37B C37 H37C 109.5 . . ?
C28 C27 H27 119.8 . . ?
C26 C27 C28 120.4(11) . . ?
C26 C27 H27 119.8 . . ?
C24 C23 H23 120.3 . . ?
C24 C23 C22 119.3(13) . . ?
C22 C23 H23 120.3 . . ?
C48 C47 H47 120.6 . . ?
C46 C47 C48 118.7(12) . . ?
C46 C47 H47 120.6 . . ?
C43 C42 H42 120.8 . . ?
C41 C42 C43 118.4(11) . . ?
C41 C42 H42 120.8 . . ?
C23 C22 H22 120.7 . . ?
C23 C22 C21 118.7(12) . . ?
C21 C22 H22 120.7 . . ?
C18 C17 C16 122.6(11) . . ?
C18 C17 H17 118.7 . . ?
C16 C17 H17 118.7 . . ?
C39 C40 H40 120.1 . . ?
C41 C40 C39 119.8(12) . . ?
C41 C40 H40 120.1 . . ?
C20 C21 H21 119.6 . . ?
C22 C21 C20 120.9(12) . . ?
C22 C21 H21 119.6 . . ?
C44 C45 H45 120.3 . . ?
C46 C45 C44 119.3(12) . . ?
C46 C45 H45 120.3 . . ?
C47 C46 H46 120.2 . . ?
C45 C46 C47 119.5(13) . . ?
C45 C46 H46 120.2 . . ?
C42 C41 H41 119.6 . . ?
C40 C41 C42 120.8(12) . . ?
C40 C41 H41 119.6 . . ?
F1 B1 F4 108.5(13) . . ?
F1 B1 F3 110.3(13) . . ?
F2 B1 F1 111.9(12) . . ?
F2 B1 F4 106.7(12) . . ?
F2 B1 F3 112.9(14) . . ?
F3 B1 F4 106.2(11) . . ?
N13 C49 C50 175(2) . . ?
C49 C50 H50A 109.5 . . ?
C49 C50 H50B 109.5 . . ?
C49 C50 H50C 109.5 . . ?
H50A C50 H50B 109.5 . . ?
H50A C50 H50C 109.5 . . ?
H50B C50 H50C 109.5 . . ?
F6 B2 F7 107(2) . . ?
F6 B2 F5 110(2) . . ?
F8 B2 F6 114(2) . . ?
F8 B2 F7 107(2) . . ?
F8 B2 F5 111(2) . . ?
F5 B2 F7 109(2) . . ?
F12 B3 F10 106.8(15) . . ?
F9 B3 F12 111.3(15) . . ?
F9 B3 F10 114.5(17) . . ?
F9 B3 F11 113.0(16) . . ?
F11 B3 F12 102.5(16) . . ?
F11 B3 F10 107.9(14) . . ?

loop_
_geom_bond_atom_site_label_1
_geom_bond_atom_site_label_2
_geom_bond_distance
_geom_bond_site_symmetry_2
_geom_bond_publ_flag
Fe0A N3 2.004(8) . ?
Fe0A N7 1.989(8) . ?
Fe0A N9 2.001(8) . ?
Fe0A N2 1.894(8) . ?
Fe0A N1 2.000(8) . ?
Fe0A N8 1.898(7) . ?
Fe0B N11 2.109(8) 2_656 ?
Fe0B N5 2.136(8) . ?
Fe0B N10 2.130(8) 2_656 ?
Fe0B N4 2.117(8) . ?
Fe0B N6 2.346(9) . ?
Fe0B N12 2.292(8) 2_656 ?
N3 N4 1.339(11) . ?
N3 C11 1.368(12) . ?
N7 C29 1.369(12) . ?
N7 C25 1.348(13) . ?
N11 C39 1.356(13) . ?
N11 C43 1.349(13) . ?
N9 N10 1.352(10) . ?
N9 C35 1.365(12) . ?
N5 C15 1.346(13) . ?
N5 C19 1.356(13) . ?
N2 C10 1.348(12) . ?
N2 C6 1.352(12) . ?
N1 C1 1.335(13) . ?
N1 C5 1.358(13) . ?
N8 C34 1.372(12) . ?
N8 C30 1.348(13) . ?
N10 C38 1.373(12) . ?
N4 C14 1.371(12) . ?
N6 C24 1.356(14) . ?
N6 C20 1.372(14) . ?
C11 C12 1.407(14) . ?
C11 C10 1.432(14) . ?
N12 C44 1.351(13) . ?
N12 C48 1.334(13) . ?
F1 B1 1.353(16) . ?
C35 C34 1.435(13) . ?
C35 C36 1.389(13) . ?
F2 B1 1.330(16) . ?
F4 B1 1.408(17) . ?
C15 C14 1.451(14) . ?
C15 C16 1.426(14) . ?
C14 C12 1.389(14) . ?
C34 C33 1.399(14) . ?
C29 C30 1.460(14) . ?
C29 C28 1.380(14) . ?
C12 C13 1.496(14) . ?
C1 H1 0.9300 . ?
C1 C2 1.385(15) . ?
C10 C9 1.416(14) . ?
C5 C6 1.448(15) . ?
C5 C4 1.401(15) . ?
F3 B1 1.360(16) . ?
C38 C39 1.445(15) . ?
C38 C36 1.372(14) . ?
C39 C40 1.414(15) . ?
C19 C18 1.396(15) . ?
C19 C20 1.464(16) . ?
C36 C37 1.514(14) . ?
C6 C7 1.394(14) . ?
C30 C31 1.407(15) . ?
C9 H9 0.9300 . ?
C9 C8 1.385(16) . ?
C7 H7 0.9300 . ?
C7 C8 1.362(16) . ?
C33 H33 0.9300 . ?
C33 C32 1.375(15) . ?
C43 C44 1.500(16) . ?
C43 C42 1.401(15) . ?
C25 H25 0.9300 . ?
C25 C26 1.412(15) . ?
C28 H28 0.9300 . ?
C28 C27 1.355(16) . ?
C44 C45 1.373(15) . ?
C32 H32 0.9300 . ?
C32 C31 1.369(16) . ?
C31 H31 0.9300 . ?
C18 H18 0.9300 . ?
C18 C17 1.362(16) . ?
C16 H16 0.9300 . ?
C16 C17 1.367(16) . ?
C48 H48 0.9300 . ?
C48 C47 1.404(15) . ?
C24 H24 0.9300 . ?
C24 C23 1.362(16) . ?
C4 H4 0.9300 . ?
C4 C3 1.362(16) . ?
C2 H2 0.9300 . ?
C2 C3 1.351(16) . ?
C8 H8 0.9300 . ?
C20 C21 1.386(15) . ?
C3 H3 0.9300 . ?
C26 H26 0.9300 . ?
C26 C27 1.346(15) . ?
C13 H13A 0.9600 . ?
C13 H13B 0.9600 . ?
C13 H13C 0.9600 . ?
C37 H37A 0.9600 . ?
C37 H37B 0.9600 . ?
C37 H37C 0.9600 . ?
C27 H27 0.9300 . ?
C23 H23 0.9300 . ?
C23 C22 1.364(17) . ?
C47 H47 0.9300 . ?
C47 C46 1.369(17) . ?
C42 H42 0.9300 . ?
C42 C41 1.377(17) . ?
C22 H22 0.9300 . ?
C22 C21 1.369(17) . ?
C17 H17 0.9300 . ?
C40 H40 0.9300 . ?
C40 C41 1.347(16) . ?
C21 H21 0.9300 . ?
C45 H45 0.9300 . ?
C45 C46 1.351(18) . ?
C46 H46 0.9300 . ?
C41 H41 0.9300 . ?
C49 N13 1.20(2) . ?
C49 C50 1.39(2) . ?
C50 H50A 0.9600 . ?
C50 H50B 0.9600 . ?
C50 H50C 0.9600 . ?
F6 B2 1.33(2) . ?
F7 B2 1.34(2) . ?
F8 B2 1.33(2) . ?
F5 B2 1.33(2) . ?
B3 F12 1.336(15) . ?
B3 F9 1.326(15) . ?
B3 F10 1.342(15) . ?
B3 F11 1.335(15) . ?

loop_
_geom_torsion_atom_site_label_1
_geom_torsion_atom_site_label_2
_geom_torsion_atom_site_label_3
_geom_torsion_atom_site_label_4
_geom_torsion
_geom_torsion_site_symmetry_1
_geom_torsion_site_symmetry_2
_geom_torsion_site_symmetry_3
_geom_torsion_site_symmetry_4
_geom_torsion_publ_flag
Fe0A N3 N4 Fe0B 34.6(14) . . . . ?
Fe0A N3 N4 C14 -155.2(7) . . . . ?
Fe0A N3 C11 C12 159.6(6) . . . . ?
Fe0A N3 C11 C10 -16.3(10) . . . . ?
Fe0A N7 C29 C30 -5.7(10) . . . . ?
Fe0A N7 C29 C28 175.7(8) . . . . ?
Fe0A N7 C25 C26 -175.4(8) . . . . ?
Fe0A N9 N10 Fe0B 39.9(13) . . . 2_656 ?
Fe0A N9 N10 C38 -150.6(7) . . . . ?
Fe0A N9 C35 C34 -18.3(10) . . . . ?
Fe0A N9 C35 C36 156.3(7) . . . . ?
Fe0A N2 C10 C11 6.0(11) . . . . ?
Fe0A N2 C10 C9 -170.7(7) . . . . ?
Fe0A N2 C6 C5 -5.9(11) . . . . ?
Fe0A N2 C6 C7 171.7(7) . . . . ?
Fe0A N1 C1 C2 -168.5(8) . . . . ?
Fe0A N1 C5 C6 -9.3(11) . . . . ?
Fe0A N1 C5 C4 172.5(8) . . . . ?
Fe0A N8 C34 C35 2.6(11) . . . . ?
Fe0A N8 C34 C33 -173.9(7) . . . . ?
Fe0A N8 C30 C29 -1.2(11) . . . . ?
Fe0A N8 C30 C31 174.3(7) . . . . ?
Fe0B N11 C39 C38 -17.7(12) 2_656 . . . ?
Fe0B N11 C39 C40 160.2(9) 2_656 . . . ?
Fe0B N11 C43 C44 22.0(13) 2_656 . . . ?
Fe0B N11 C43 C42 -159.2(9) 2_656 . . . ?
Fe0B N5 C15 C14 -13.7(11) . . . . ?
Fe0B N5 C15 C16 165.8(8) . . . . ?
Fe0B N5 C19 C18 -166.0(8) . . . . ?
Fe0B N5 C19 C20 14.5(12) . . . . ?
Fe0B N10 C38 C39 -5.7(12) 2_656 . . . ?
Fe0B N10 C38 C36 172.9(7) 2_656 . . . ?
Fe0B N4 C14 C15 -5.4(11) . . . . ?
Fe0B N4 C14 C12 172.1(6) . . . . ?
Fe0B N6 C24 C23 178.9(9) . . . . ?
Fe0B N6 C20 C19 -3.5(11) . . . . ?
Fe0B N6 C20 C21 -179.9(8) . . . . ?
Fe0B N12 C44 C43 -4.8(11) 2_656 . . . ?
Fe0B N12 C44 C45 -178.5(9) 2_656 . . . ?
Fe0B N12 C48 C47 177.0(7) 2_656 . . . ?
N3 Fe0A N2 C10 -11.8(7) . . . . ?
N3 Fe0A N2 C6 179.3(7) . . . . ?
N3 Fe0A N8 C34 -107.1(7) . . . . ?
N3 Fe0A N8 C30 82.5(7) . . . . ?
N3 N4 C14 C15 -178.1(8) . . . . ?
N3 N4 C14 C12 -0.6(11) . . . . ?
N3 C11 C12 C14 3.8(11) . . . . ?
N3 C11 C12 C13 -174.2(10) . . . . ?
N3 C11 C10 N2 7.4(12) . . . . ?
N3 C11 C10 C9 -176.3(10) . . . . ?
N7 Fe0A N2 C10 74.1(7) . . . . ?
N7 Fe0A N2 C6 -94.8(7) . . . . ?
N7 Fe0A N8 C34 168.9(7) . . . . ?
N7 Fe0A N8 C30 -1.5(7) . . . . ?
N7 C29 C30 N8 4.5(12) . . . . ?
N7 C29 C30 C31 -170.8(9) . . . . ?
N7 C29 C28 C27 0.5(16) . . . . ?
N7 C25 C26 C27 -0.1(17) . . . . ?
N11 C39 C40 C41 1.0(19) . . . . ?
N11 C43 C44 N12 -10.0(14) . . . . ?
N11 C43 C44 C45 163.7(11) . . . . ?
N11 C43 C42 C41 -1.9(19) . . . . ?
N9 Fe0A N2 C10 -108.8(7) . . . . ?
N9 Fe0A N2 C6 82.2(7) . . . . ?
N9 Fe0A N8 C34 -9.8(7) . . . . ?
N9 Fe0A N8 C30 179.8(7) . . . . ?
N9 N10 C38 C39 -178.0(8) . . . . ?
N9 N10 C38 C36 0.6(11) . . . . ?
N9 C35 C34 N8 10.7(12) . . . . ?
N9 C35 C34 C33 -173.3(10) . . . . ?
N9 C35 C36 C38 2.7(11) . . . . ?
N9 C35 C36 C37 -172.7(10) . . . . ?
N5 C15 C14 N4 12.7(13) . . . . ?
N5 C15 C14 C12 -164.2(10) . . . . ?
N5 C15 C16 C17 1.0(16) . . . . ?
N5 C19 C18 C17 0.7(17) . . . . ?
N5 C19 C20 N6 -6.2(13) . . . . ?
N5 C19 C20 C21 170.0(10) . . . . ?
N2 C10 C9 C8 1.0(15) . . . . ?
N2 C6 C7 C8 -2.9(15) . . . . ?
N1 Fe0A N2 C10 169.7(7) . . . . ?
N1 Fe0A N2 C6 0.8(7) . . . . ?
N1 Fe0A N8 C34 73.6(7) . . . . ?
N1 Fe0A N8 C30 -96.8(7) . . . . ?
N1 C1 C2 C3 -3.4(17) . . . . ?
N1 C5 C6 N2 9.9(12) . . . . ?
N1 C5 C6 C7 -167.6(10) . . . . ?
N1 C5 C4 C3 -2.4(16) . . . . ?
N8 C34 C33 C32 1.5(15) . . . . ?
N8 C30 C31 C32 -2.3(15) . . . . ?
N10 N9 C35 C34 -177.1(8) . . . . ?
N10 N9 C35 C36 -2.5(11) . . . . ?
N10 C38 C39 N11 15.2(14) . . . . ?
N10 C38 C39 C40 -162.5(11) . . . . ?
N10 C38 C36 C35 -2.0(11) . . . . ?
N10 C38 C36 C37 173.5(10) . . . . ?
N4 N3 C11 C12 -4.5(11) . . . . ?
N4 N3 C11 C10 179.6(8) . . . . ?
N4 C14 C12 C11 -2.0(11) . . . . ?
N4 C14 C12 C13 176.0(10) . . . . ?
N6 C24 C23 C22 1(2) . . . . ?
N6 C20 C21 C22 0.5(18) . . . . ?
C11 N3 N4 Fe0B -167.0(7) . . . . ?
C11 N3 N4 C14 3.1(10) . . . . ?
C11 C10 C9 C8 -175.0(10) . . . . ?
N12 C44 C45 C46 -0.6(19) . . . . ?
N12 C48 C47 C46 2.7(17) . . . . ?
C35 N9 N10 Fe0B -168.3(7) . . . 2_656 ?
C35 N9 N10 C38 1.2(10) . . . . ?
C35 C34 C33 C32 -174.1(10) . . . . ?
C15 N5 C19 C18 2.2(15) . . . . ?
C15 N5 C19 C20 -177.3(9) . . . . ?
C15 C14 C12 C11 175.0(10) . . . . ?
C15 C14 C12 C13 -7.0(18) . . . . ?
C15 C16 C17 C18 1.9(18) . . . . ?
C14 C15 C16 C17 -179.5(10) . . . . ?
C34 N8 C30 C29 -171.4(8) . . . . ?
C34 N8 C30 C31 4.2(14) . . . . ?
C34 C35 C36 C38 175.9(11) . . . . ?
C34 C35 C36 C37 0.4(19) . . . . ?
C34 C33 C32 C31 0.1(17) . . . . ?
C29 N7 C25 C26 0.5(15) . . . . ?
C29 C30 C31 C32 172.6(10) . . . . ?
C29 C28 C27 C26 0.0(18) . . . . ?
C12 C11 C10 N2 -167.1(10) . . . . ?
C12 C11 C10 C9 9.2(19) . . . . ?
C1 N1 C5 C6 177.1(9) . . . . ?
C1 N1 C5 C4 -1.0(15) . . . . ?
C1 C2 C3 C4 -0.2(18) . . . . ?
C10 N2 C6 C5 -174.7(8) . . . . ?
C10 N2 C6 C7 3.0(14) . . . . ?
C10 C11 C12 C14 178.6(11) . . . . ?
C10 C11 C12 C13 0.6(19) . . . . ?
C10 C9 C8 C7 -0.9(17) . . . . ?
C5 N1 C1 C2 4.0(16) . . . . ?
C5 C6 C7 C8 174.4(10) . . . . ?
C5 C4 C3 C2 2.9(18) . . . . ?
C38 C39 C40 C41 178.5(12) . . . . ?
C39 N11 C43 C44 -176.1(9) . . . . ?
C39 N11 C43 C42 2.7(17) . . . . ?
C39 C38 C36 C35 176.3(11) . . . . ?
C39 C38 C36 C37 -8(2) . . . . ?
C39 C40 C41 C42 0(2) . . . . ?
C19 N5 C15 C14 177.4(8) . . . . ?
C19 N5 C15 C16 -3.0(15) . . . . ?
C19 C18 C17 C16 -2.8(19) . . . . ?
C19 C20 C21 C22 -175.5(11) . . . . ?
C36 C35 C34 N8 -162.1(10) . . . . ?
C36 C35 C34 C33 14(2) . . . . ?
C36 C38 C39 N11 -163.0(11) . . . . ?
C36 C38 C39 C40 19(2) . . . . ?
C6 N2 C10 C11 174.7(8) . . . . ?
C6 N2 C10 C9 -2.0(14) . . . . ?
C6 C5 C4 C3 179.7(10) . . . . ?
C6 C7 C8 C9 1.8(17) . . . . ?
C30 N8 C34 C35 172.8(8) . . . . ?
C30 N8 C34 C33 -3.7(14) . . . . ?
C30 C29 C28 C27 -177.9(11) . . . . ?
C33 C32 C31 C30 0.2(17) . . . . ?
C43 N11 C39 C38 179.9(9) . . . . ?
C43 N11 C39 C40 -2.3(16) . . . . ?
C43 C44 C45 C46 -173.6(12) . . . . ?
C43 C42 C41 C40 1(2) . . . . ?
C25 N7 C29 C30 177.8(8) . . . . ?
C25 N7 C29 C28 -0.7(14) . . . . ?
C25 C26 C27 C28 -0.2(18) . . . . ?
C28 C29 C30 N8 -177.1(10) . . . . ?
C28 C29 C30 C31 7.6(17) . . . . ?
C44 N12 C48 C47 0.2(15) . . . . ?
C44 C43 C42 C41 176.8(12) . . . . ?
C44 C45 C46 C47 3(2) . . . . ?
C18 C19 C20 N6 174.3(10) . . . . ?
C18 C19 C20 C21 -9.5(18) . . . . ?
C16 C15 C14 N4 -166.8(10) . . . . ?
C16 C15 C14 C12 16.3(18) . . . . ?
C48 N12 C44 C43 172.4(9) . . . . ?
C48 N12 C44 C45 -1.3(16) . . . . ?
C48 C47 C46 C45 -4.4(19) . . . . ?
C24 N6 C20 C19 175.3(10) . . . . ?
C24 N6 C20 C21 -1.2(15) . . . . ?
C24 C23 C22 C21 -1.6(19) . . . . ?
C4 C5 C6 N2 -172.0(10) . . . . ?
C4 C5 C6 C7 10.5(17) . . . . ?
C20 N6 C24 C23 0.4(17) . . . . ?
C20 C19 C18 C17 -179.8(10) . . . . ?
C23 C22 C21 C20 0.9(19) . . . . ?
C42 C43 C44 N12 171.3(11) . . . . ?
C42 C43 C44 C45 -15.1(18) . . . . ?
